data_2001494
loop_
_publ_author_name
'Walz, L.'
'Lichtenberg, F.'

_publ_section_title
;
 Refinement of the structure of Sr~2~RuO~4~ with 100 and 295 K X-ray
 data
;
_journal_issue 7
_journal_name_full 'Acta Crystallographica Section C'
_journal_page_first 1268
_journal_page_last 1270
_journal_paper_doi 10.1107/S0108270192013143
_journal_volume 49
_journal_year 1993
_chemical_formula_sum 'O4 Ru Sr2'
_chemical_formula_weight 340.31
_symmetry_cell_setting tetragonal
_symmetry_space_group_name_Hall '-I 4 2'
_symmetry_space_group_name_H-M 'I 4/m m m'
_atom_type_scat_source 'Cromer & Mann (1968)'
_cell_angle_alpha 90
_cell_angle_beta 90
_cell_angle_gamma 90
_cell_formula_units_Z 2
_cell_length_a 3.8694(4)
_cell_length_b 3.8694(4)
_cell_length_c 12.746(2)
_cell_measurement_reflns_used 136
_cell_measurement_temperature 295
_cell_measurement_theta_max 20
_cell_measurement_theta_min 15
_cell_volume 190.84(4)
_diffrn_measurement_device 'Stoe Stadi-4'
_diffrn_measurement_method \w/2\q
_diffrn_radiation_type MoK\a
_diffrn_radiation_wavelength 0.71073
_diffrn_reflns_av_R_equivalents 0.0214
_diffrn_reflns_limit_h_max 6
_diffrn_reflns_limit_h_min 0
_diffrn_reflns_limit_k_max 6
_diffrn_reflns_limit_k_min 0
_diffrn_reflns_limit_l_max 20
_diffrn_reflns_limit_l_min 0
_diffrn_reflns_number 268
_diffrn_reflns_theta_max 40
_diffrn_standards_decay_% <1
_diffrn_standards_interval_time 60
_diffrn_standards_number 3
_exptl_absorpt_coefficient_mu 30.95
_exptl_absorpt_correction_T_max 0.485
_exptl_absorpt_correction_T_min 0.055
_exptl_absorpt_correction_type analytical
_exptl_crystal_colour black
_exptl_crystal_density_diffrn 5.922
_exptl_crystal_description plate-like
_exptl_crystal_size_max 0.1
_exptl_crystal_size_mid 0.1
_exptl_crystal_size_min 0.02
_refine_diff_density_max 1.40
_refine_diff_density_min -1.93
_refine_ls_extinction_coef 9E-3
_refine_ls_extinction_method 'as SHELX76 (Sheldrick, 1976)'
_refine_ls_number_parameters 13
_refine_ls_number_reflns 152
_refine_ls_R_factor_obs 0.0197
_refine_ls_structure_factor_coef F
_refine_ls_weighting_details 'w = 0.9/\s^2^(F~o~)'
_refine_ls_weighting_scheme calc
_refine_ls_wR_factor_obs 0.0168
_reflns_number_observed 152
_reflns_number_total 155
_reflns_observed_criterion F~o~>3\s(F~o~)
_cod_data_source_file sh1024.cif
_cod_data_source_block sh1024_structure_2_of_2
_cod_depositor_comments
;
The following automatic conversions were performed:

'_refine_ls_weighting_scheme' value 'w = 0.9/\s^2^(F~o~)' was changed
to 'calc'. New tag '_refine_ls_weighting_details' was created. The
value of the new tag was set to 'w = 0.9/\s^2^(F~o~)'.

Automatic conversion script
Id: cif_fix_values 3143 2015-03-26 13:38:13Z robertas 
;
_cod_original_cell_volume 190.84
_cod_original_formula_sum 'Ru1 Sr2 O4'
_cod_database_code 2001494

loop_
_atom_site_label
_atom_site_fract_x
_atom_site_fract_y
_atom_site_fract_z
Sr1 0.0 0.0 0.14680(7)
Ru1 0.0 0.0 0.5
O1 0.0 0.5 0.0
O2 0.0 0.0 0.3389(5)

loop_
_geom_bond_atom_site_label_1
_geom_bond_atom_site_label_2
_geom_bond_distance
_geom_bond_publ_flag
Sr1 O1 2.6910(10) yes
Sr1 O2 2.449(6) yes
Sr1 O2 2.742(5) yes
Ru1 O1 1.9350(10) yes
Ru1 O2 2.053(6) yes
